data_7237080
loop_
_publ_author_name
'Chen, Shao-Li'
'Shang, Yu'
'He, Chun-Ting'
'Sun, Lin-Ying'
'Ye, Zi-Ming'
'Zhang, Wei-Xiong'
'Chen, Xiao-Ming'

_publ_section_title
;
 Optimizing the oxygen balance by changing the A-site cations in molecular
 perovskite high-energetic materials
;
_journal_issue 46
_journal_name_full CrystEngComm
_journal_page_first 7458
_journal_paper_doi 10.1039/C8CE01350K
_journal_volume 20
_journal_year 2018
_chemical_formula_moiety 'Cl3 Na O12, C4 H12 N2'
_chemical_formula_sum 'C4 H12 Cl3 N2 Na O12'
_chemical_formula_weight 409.50
_chemical_name_systematic PAP-1
_space_group_crystal_system monoclinic
_space_group_IT_number 14
_space_group_name_Hall '-P 2ybc'
_space_group_name_H-M_alt 'P 1 21/c 1'
_atom_sites_solution_hydrogens geom
_atom_sites_solution_primary iterative
_audit_block_doi 10.5517/ccdc.csd.cc20gf86
_audit_creation_date 2018-07-25
_audit_creation_method
;
Olex2 1.2
(compiled 2018.05.29 svn.r3508 for OlexSys, GUI svn.r5506)
;
_audit_update_record
;
2018-08-08 deposited with the CCDC.
2018-10-19 downloaded from the CCDC.
;
_cell_angle_alpha 90
_cell_angle_beta 91.900(2)
_cell_angle_gamma 90
_cell_formula_units_Z 4
_cell_length_a 10.1521(2)
_cell_length_b 9.7195(2)
_cell_length_c 13.1621(3)
_cell_measurement_reflns_used 4026
_cell_measurement_temperature 223.00(10)
_cell_measurement_theta_max 40.2570
_cell_measurement_theta_min 3.7390
_cell_volume 1298.03(5)
_computing_cell_refinement 'CrysAlisPro 1.171.38.43 (Rigaku OD, 2015)'
_computing_data_collection 'CrysAlisPro 1.171.38.43 (Rigaku OD, 2015)'
_computing_data_reduction 'CrysAlisPro 1.171.38.43 (Rigaku OD, 2015)'
_computing_molecular_graphics 'Olex2 (Dolomanov et al., 2009)'
_computing_publication_material 'Olex2 (Dolomanov et al., 2009)'
_computing_structure_refinement 'ShelXL (Sheldrick, 2015)'
_computing_structure_solution 'olex2.solve (Bourhis et al., 2015)'
_diffrn_ambient_environment N~2~
_diffrn_ambient_temperature 223.00(10)
_diffrn_detector 'CCD plate'
_diffrn_detector_area_resol_mean 10.5826
_diffrn_detector_type AtlasS2
_diffrn_measured_fraction_theta_full 0.997
_diffrn_measured_fraction_theta_max 0.958
_diffrn_measurement_details
;
List of Runs (angles in degrees, time in seconds):

  # Type    Start    End  Width  t~exp~   \w     \q     \k     \f   Frames
#--------------------------------------------------------------------------
  1  \w    -45.00   4.00   1.00   14.35    --  -37.75  77.00  60.00   49
  2  \w     -4.00  79.00   1.00   14.35    --   38.69 -99.00 150.00   83
  3  \w     15.00 108.00   1.00   14.35    --   38.69  57.00 -60.00   93
;
_diffrn_measurement_device 'four-circle diffractometer'
_diffrn_measurement_device_type 'SuperNova, Dual, Cu at zero, AtlasS2'
_diffrn_measurement_method '\w scans'
_diffrn_orient_matrix_type 'CrysAlisPro convention (1999,Acta A55,543-557)'
_diffrn_orient_matrix_UB_11 -0.0457128000
_diffrn_orient_matrix_UB_12 0.0345291000
_diffrn_orient_matrix_UB_13 0.0306610000
_diffrn_orient_matrix_UB_21 0.0429096000
_diffrn_orient_matrix_UB_22 0.0575578000
_diffrn_orient_matrix_UB_23 0.0036808000
_diffrn_orient_matrix_UB_31 -0.0309455000
_diffrn_orient_matrix_UB_32 0.0286968000
_diffrn_orient_matrix_UB_33 -0.0441692000
_diffrn_radiation_monochromator mirror
_diffrn_radiation_probe x-ray
_diffrn_radiation_type MoK\a
_diffrn_radiation_wavelength 0.71073
_diffrn_reflns_av_R_equivalents 0.0296
_diffrn_reflns_av_unetI/netI 0.0571
_diffrn_reflns_Laue_measured_fraction_full 0.997
_diffrn_reflns_Laue_measured_fraction_max 0.958
_diffrn_reflns_limit_h_max 18
_diffrn_reflns_limit_h_min -9
_diffrn_reflns_limit_k_max 17
_diffrn_reflns_limit_k_min -6
_diffrn_reflns_limit_l_max 23
_diffrn_reflns_limit_l_min -24
_diffrn_reflns_number 13462
_diffrn_reflns_point_group_measured_fraction_full 0.997
_diffrn_reflns_point_group_measured_fraction_max 0.958
_diffrn_reflns_theta_full 25.242
_diffrn_reflns_theta_max 41.173
_diffrn_reflns_theta_min 3.258
_diffrn_source 'micro-focus sealed X-ray tube'
_diffrn_source_type 'SuperNova (Mo) X-ray Source'
_exptl_absorpt_coefficient_mu 0.811
_exptl_absorpt_correction_T_max 1.00000
_exptl_absorpt_correction_T_min 0.67789
_exptl_absorpt_correction_type multi-scan
_exptl_absorpt_process_details
;
CrysAlisPro 1.171.38.43 (Rigaku Oxford Diffraction, 2015)
Empirical absorption correction using spherical harmonics,
 implemented in SCALE3 ABSPACK scaling algorithm.
;
_exptl_crystal_colour colourless
_exptl_crystal_colour_primary colourless
_exptl_crystal_density_diffrn 2.095
_exptl_crystal_description prism
_exptl_crystal_F_000 832
_exptl_crystal_size_max 0.22
_exptl_crystal_size_mid 0.2
_exptl_crystal_size_min 0.1
_refine_diff_density_max 0.573
_refine_diff_density_min -0.853
_refine_diff_density_rms 0.104
_refine_ls_extinction_coef 0.0046(6)
_refine_ls_extinction_expression Fc^*^=kFc[1+0.001xFc^2^\l^3^/sin(2\q)]^-1/4^
_refine_ls_extinction_method 'SHELXL-2014/7 (Sheldrick 2014'
_refine_ls_goodness_of_fit_ref 1.043
_refine_ls_hydrogen_treatment constr
_refine_ls_matrix_type full
_refine_ls_number_parameters 200
_refine_ls_number_reflns 8275
_refine_ls_number_restraints 0
_refine_ls_restrained_S_all 1.043
_refine_ls_R_factor_all 0.0808
_refine_ls_R_factor_gt 0.0505
_refine_ls_shift/su_max 0.001
_refine_ls_shift/su_mean 0.000
_refine_ls_structure_factor_coef Fsqd
_refine_ls_weighting_details 'w=1/[\s^2^(Fo^2^)+(0.0532P)^2^+0.0699P] where P=(Fo^2^+2Fc^2^)/3'
_refine_ls_weighting_scheme calc
_refine_ls_wR_factor_gt 0.1171
_refine_ls_wR_factor_ref 0.1403
_reflns_Friedel_coverage 0.000
_reflns_number_gt 5644
_reflns_number_total 8275
_reflns_threshold_expression 'I > 2\s(I)'
_cod_data_source_file c8ce01350k2.cif
_cod_data_source_block 18072303
_cod_database_code 7237080
_shelx_shelxl_version_number 2014/7
_chemical_oxdiff_formula NHONaCl
_chemical_oxdiff_usercomment PAP-1
_shelx_space_group_comment
;
The symmetry employed for this shelxl refinement is uniquely defined
by the following loop, which should always be used as a source of
symmetry information in preference to the above space-group names.
They are only intended as comments.
;
_shelx_estimated_absorpt_t_max 0.923
_shelx_estimated_absorpt_t_min 0.842
_reflns_odcompleteness_completeness 98.76
_reflns_odcompleteness_iscentric 1
_reflns_odcompleteness_theta 40.15
_olex2_refinement_description
;
1. Fixed Uiso
 At 1.2 times of:
  All C(H,H) groups, All N(H,H) groups
2.a Secondary CH2 refined with riding coordinates:
 N1(H1A,H1B), N2(H2A,H2B), C1(H1C,H1D), C2(H2C,H2D), C3(H3A,H3B), C4(H4A,H4B)
;
_olex2_submission_special_instructions 'No special instructions were received'
_oxdiff_exptl_absorpt_empirical_details
;
Empirical correction (ABSPACK) includes:
- Absorption correction using spherical harmonics
- Frame scaling
;
_oxdiff_exptl_absorpt_empirical_full_max 1.718
_oxdiff_exptl_absorpt_empirical_full_min 0.696

loop_
_space_group_symop_operation_xyz
'x, y, z'
'-x, y+1/2, -z+1/2'
'-x, -y, -z'
'x, -y-1/2, z-1/2'

loop_
_atom_site_label
_atom_site_type_symbol
_atom_site_fract_x
_atom_site_fract_y
_atom_site_fract_z
_atom_site_U_iso_or_equiv
_atom_site_adp_type
_atom_site_occupancy
_atom_site_site_symmetry_order
_atom_site_calc_flag
_atom_site_refinement_flags_posn
Cl01 Cl 0.97100(3) 1.03448(3) 0.23385(2) 0.01873(7) Uani 1 1 d .
Cl02 Cl 0.48705(3) 0.53834(3) 0.23709(2) 0.01784(7) Uani 1 1 d .
Cl03 Cl 0.75805(3) 0.75469(3) 0.50435(2) 0.01872(7) Uani 1 1 d .
Na1 Na 0.74986(8) 0.76536(9) 0.25464(5) 0.03867(19) Uani 1 1 d .
O1 O 0.83500(13) 0.67894(14) 0.43443(10) 0.0368(3) Uani 1 1 d .
O2 O 0.67773(12) 0.85268(13) 0.44865(9) 0.0340(3) Uani 1 1 d .
O3 O 0.84482(13) 0.82489(13) 0.57537(10) 0.0399(3) Uani 1 1 d .
O4 O 0.67620(13) 0.66466(14) 0.56008(12) 0.0419(3) Uani 1 1 d .
O5 O 0.90419(13) 0.94663(12) 0.30315(10) 0.0349(3) Uani 1 1 d .
O6 O 0.92848(13) 1.00067(13) 0.13083(9) 0.0336(3) Uani 1 1 d .
O7 O 0.93932(12) 1.17541(11) 0.25461(10) 0.0319(3) Uani 1 1 d .
O8 O 1.11020(12) 1.01397(13) 0.24559(9) 0.0317(3) Uani 1 1 d .
O9 O 0.58007(15) 0.59670(14) 0.30875(12) 0.0479(4) Uani 1 1 d .
O10 O 0.51959(14) 0.57796(14) 0.13559(10) 0.0401(3) Uani 1 1 d .
O11 O 0.35872(14) 0.58697(17) 0.25726(12) 0.0475(4) Uani 1 1 d .
O12 O 0.49170(15) 0.39137(11) 0.24509(9) 0.0372(3) Uani 1 1 d .
N1 N 0.62026(12) 0.20520(14) 0.53851(10) 0.0243(2) Uani 1 1 d .
H1A H 0.5565 0.2101 0.5843 0.029 Uiso 1 1 calc R
H1B H 0.5942 0.1451 0.4899 0.029 Uiso 1 1 calc R
N2 N 0.87397(12) 0.29063(13) 0.46899(10) 0.0240(2) Uani 1 1 d .
H2A H 0.8993 0.3512 0.5175 0.029 Uiso 1 1 calc R
H2B H 0.9380 0.2860 0.4234 0.029 Uiso 1 1 calc R
C1 C 0.74476(14) 0.15541(15) 0.58941(11) 0.0223(3) Uani 1 1 d .
H1C H 0.7309 0.0629 0.6167 0.027 Uiso 1 1 calc R
H1D H 0.7688 0.2164 0.6463 0.027 Uiso 1 1 calc R
C2 C 0.85540(16) 0.15182(16) 0.51596(14) 0.0285(3) Uani 1 1 d .
H2C H 0.9371 0.1236 0.5518 0.034 Uiso 1 1 calc R
H2D H 0.8353 0.0841 0.4625 0.034 Uiso 1 1 calc R
C3 C 0.74909(15) 0.33927(16) 0.41740(12) 0.0249(3) Uani 1 1 d .
H3A H 0.7247 0.2769 0.3614 0.030 Uiso 1 1 calc R
H3B H 0.7625 0.4312 0.3889 0.030 Uiso 1 1 calc R
C4 C 0.63969(15) 0.34407(16) 0.49197(13) 0.0281(3) Uani 1 1 d .
H4A H 0.6615 0.4111 0.5455 0.034 Uiso 1 1 calc R
H4B H 0.5578 0.3736 0.4570 0.034 Uiso 1 1 calc R

loop_
_atom_site_aniso_label
_atom_site_aniso_U_11
_atom_site_aniso_U_22
_atom_site_aniso_U_33
_atom_site_aniso_U_23
_atom_site_aniso_U_13
_atom_site_aniso_U_12
Cl01 0.02020(14) 0.01833(13) 0.01775(14) 0.00122(9) 0.00201(10) 0.00123(10)
Cl02 0.01740(13) 0.01676(12) 0.01941(14) 0.00096(9) 0.00126(10) -0.00040(10)
Cl03 0.01525(13) 0.02397(14) 0.01699(13) -0.00169(10) 0.00123(10) -0.00022(11)
Na1 0.0442(5) 0.0449(5) 0.0270(4) -0.0004(3) 0.0021(3) -0.0119(3)
O1 0.0322(6) 0.0477(7) 0.0311(6) -0.0148(5) 0.0091(5) 0.0051(5)
O2 0.0261(6) 0.0436(7) 0.0317(6) 0.0122(5) -0.0049(5) 0.0046(5)
O3 0.0368(7) 0.0404(7) 0.0412(7) -0.0169(5) -0.0200(6) 0.0027(5)
O4 0.0324(7) 0.0380(7) 0.0566(9) 0.0172(6) 0.0199(6) 0.0014(5)
O5 0.0394(7) 0.0322(6) 0.0339(6) 0.0108(5) 0.0129(5) -0.0022(5)
O6 0.0378(7) 0.0403(6) 0.0221(5) -0.0045(5) -0.0063(5) -0.0083(5)
O7 0.0347(6) 0.0197(5) 0.0411(7) -0.0028(4) -0.0029(5) 0.0051(4)
O8 0.0214(5) 0.0480(7) 0.0258(5) 0.0007(5) 0.0019(4) 0.0089(5)
O9 0.0507(9) 0.0340(7) 0.0566(9) 0.0035(6) -0.0323(7) -0.0119(6)
O10 0.0475(8) 0.0413(7) 0.0323(7) 0.0169(5) 0.0163(6) 0.0073(6)
O11 0.0259(6) 0.0692(10) 0.0480(9) 0.0022(7) 0.0114(6) 0.0150(7)
O12 0.0626(9) 0.0162(4) 0.0324(6) 0.0032(4) -0.0031(6) -0.0028(5)
N1 0.0154(5) 0.0324(6) 0.0251(6) 0.0049(5) 0.0020(4) -0.0051(5)
N2 0.0162(5) 0.0263(6) 0.0296(6) 0.0031(5) 0.0040(4) -0.0036(4)
C1 0.0204(6) 0.0228(6) 0.0238(6) 0.0063(5) 0.0008(5) -0.0001(5)
C2 0.0216(7) 0.0264(7) 0.0379(8) 0.0068(6) 0.0062(6) 0.0063(5)
C3 0.0229(6) 0.0292(7) 0.0226(6) 0.0078(5) 0.0026(5) 0.0004(5)
C4 0.0216(6) 0.0295(7) 0.0333(8) 0.0103(6) 0.0050(6) 0.0077(5)

loop_
_atom_type_symbol
_atom_type_description
_atom_type_scat_dispersion_real
_atom_type_scat_dispersion_imag
_atom_type_scat_source
C C 0.0033 0.0016 'International Tables Vol C Tables 4.2.6.8 and 6.1.1.4'
H H 0.0000 0.0000 'International Tables Vol C Tables 4.2.6.8 and 6.1.1.4'
Cl Cl 0.1484 0.1585 'International Tables Vol C Tables 4.2.6.8 and 6.1.1.4'
N N 0.0061 0.0033 'International Tables Vol C Tables 4.2.6.8 and 6.1.1.4'
Na Na 0.0362 0.0249 'International Tables Vol C Tables 4.2.6.8 and 6.1.1.4'
O O 0.0106 0.0060 'International Tables Vol C Tables 4.2.6.8 and 6.1.1.4'

loop_
_geom_angle_atom_site_label_1
_geom_angle_atom_site_label_2
_geom_angle_atom_site_label_3
_geom_angle
_geom_angle_site_symmetry_1
_geom_angle_site_symmetry_3
O5 Cl01 O6 109.12(8) . .
O7 Cl01 O5 109.45(8) . .
O7 Cl01 O6 109.47(7) . .
O8 Cl01 O5 109.53(8) . .
O8 Cl01 O6 109.42(7) . .
O8 Cl01 O7 109.83(8) . .
O9 Cl02 O10 109.83(9) . .
O9 Cl02 O12 109.12(8) . .
O11 Cl02 O9 109.56(10) . .
O11 Cl02 O10 108.96(9) . .
O11 Cl02 O12 110.27(9) . .
O12 Cl02 O10 109.08(8) . .
Na1 Cl03 Na1 176.71(3) . 4_576
O1 Cl03 Na1 130.04(6) . 4_576
O1 Cl03 Na1 50.90(6) . .
O1 Cl03 O2 108.99(8) . .
O1 Cl03 O3 109.09(8) . .
O2 Cl03 Na1 120.97(6) . 4_576
O2 Cl03 Na1 58.29(6) . .
O3 Cl03 Na1 129.11(7) . .
O3 Cl03 Na1 54.12(7) . 4_576
O3 Cl03 O2 110.02(8) . .
O4 Cl03 Na1 54.32(7) . 4_576
O4 Cl03 Na1 122.53(7) . .
O4 Cl03 O1 110.78(9) . .
O4 Cl03 O2 109.76(8) . .
O4 Cl03 O3 108.19(9) . .
Cl03 Na1 Cl03 174.06(3) . 4_575
O1 Na1 Cl03 149.31(4) . 4_575
O1 Na1 Cl03 24.97(3) . .
O1 Na1 O2 50.71(4) . .
O1 Na1 O3 124.15(5) . 4_575
O1 Na1 O4 174.40(5) . 4_575
O1 Na1 O8 64.83(4) . 2_745
O1 Na1 O12 114.13(4) . 2_655
O2 Na1 Cl03 25.81(2) . .
O2 Na1 Cl03 159.98(4) . 4_575
O2 Na1 O8 114.08(4) . 2_745
O3 Na1 Cl03 25.28(3) 4_575 4_575
O3 Na1 Cl03 149.12(4) 4_575 .
O3 Na1 O2 174.08(5) 4_575 .
O3 Na1 O4 50.31(4) 4_575 4_575
O3 Na1 O8 61.85(4) 4_575 2_745
O3 Na1 O12 119.18(4) 4_575 2_655
O4 Na1 Cl03 25.11(3) 4_575 4_575
O4 Na1 Cl03 160.56(4) 4_575 .
O4 Na1 O2 134.87(5) 4_575 .
O4 Na1 O8 109.66(4) 4_575 2_745
O4 Na1 O12 70.90(4) 4_575 2_655
O5 Na1 Cl03 105.52(4) . 4_575
O5 Na1 Cl03 76.43(4) . .
O5 Na1 O1 78.77(5) . .
O5 Na1 O2 74.18(4) . .
O5 Na1 O3 102.57(5) . 4_575
O5 Na1 O4 102.71(5) . 4_575
O5 Na1 O8 107.90(5) . 2_745
O5 Na1 O9 147.75(6) . .
O5 Na1 O12 104.17(5) . 2_655
O8 Na1 Cl03 85.33(3) 2_745 4_575
O8 Na1 Cl03 88.72(3) 2_745 .
O9 Na1 Cl03 71.89(4) . .
O9 Na1 Cl03 106.61(4) . 4_575
O9 Na1 O1 75.13(5) . .
O9 Na1 O2 74.71(5) . .
O9 Na1 O3 107.63(5) . 4_575
O9 Na1 O4 105.11(5) . 4_575
O9 Na1 O8 77.57(5) . 2_745
O9 Na1 O12 70.56(5) . 2_655
O12 Na1 Cl03 94.58(3) 2_655 4_575
O12 Na1 Cl03 90.33(3) 2_655 .
O12 Na1 O2 66.66(4) 2_655 .
O12 Na1 O8 146.72(5) 2_655 2_745
Cl03 O1 Na1 104.13(7) . .
Cl03 O2 Na1 95.90(7) . .
Cl03 O3 Na1 100.59(8) . 4_576
Cl03 O4 Na1 100.57(8) . 4_576
Cl01 O5 Na1 125.34(8) . .
Cl01 O8 Na1 111.98(7) . 2_755
Cl02 O9 Na1 121.26(9) . .
Cl02 O12 Na1 114.72(8) . 2_645
H1A N1 H1B 108.1 . .
C1 N1 H1A 109.5 . .
C1 N1 H1B 109.5 . .
C1 N1 C4 110.79(11) . .
C4 N1 H1A 109.5 . .
C4 N1 H1B 109.5 . .
H2A N2 H2B 108.1 . .
C2 N2 H2A 109.5 . .
C2 N2 H2B 109.5 . .
C3 N2 H2A 109.5 . .
C3 N2 H2B 109.5 . .
C3 N2 C2 110.83(11) . .
N1 C1 H1C 109.4 . .
N1 C1 H1D 109.4 . .
N1 C1 C2 110.98(12) . .
H1C C1 H1D 108.0 . .
C2 C1 H1C 109.4 . .
C2 C1 H1D 109.4 . .
N2 C2 C1 110.52(12) . .
N2 C2 H2C 109.5 . .
N2 C2 H2D 109.5 . .
C1 C2 H2C 109.5 . .
C1 C2 H2D 109.5 . .
H2C C2 H2D 108.1 . .
N2 C3 H3A 109.6 . .
N2 C3 H3B 109.6 . .
N2 C3 C4 110.25(12) . .
H3A C3 H3B 108.1 . .
C4 C3 H3A 109.6 . .
C4 C3 H3B 109.6 . .
N1 C4 C3 110.38(13) . .
N1 C4 H4A 109.6 . .
N1 C4 H4B 109.6 . .
C3 C4 H4A 109.6 . .
C3 C4 H4B 109.6 . .
H4A C4 H4B 108.1 . .

loop_
_geom_bond_atom_site_label_1
_geom_bond_atom_site_label_2
_geom_bond_distance
_geom_bond_site_symmetry_2
Cl01 O5 1.4360(12) .
Cl01 O6 1.4472(11) .
Cl01 O7 1.4353(11) .
Cl01 O8 1.4304(12) .
Cl02 O9 1.4298(13) .
Cl02 O10 1.4392(13) .
Cl02 O11 1.4192(14) .
Cl02 O12 1.4330(11) .
Cl03 Na1 3.2866(7) .
Cl03 Na1 3.3039(7) 4_576
Cl03 O1 1.4307(12) .
Cl03 O2 1.4387(12) .
Cl03 O3 1.4355(11) .
Cl03 O4 1.4264(13) .
Na1 Cl03 3.3039(7) 4_575
Na1 O1 2.6301(15) .
Na1 O2 2.8109(15) .
Na1 O3 2.7235(17) 4_575
Na1 O4 2.7299(18) 4_575
Na1 O5 2.4290(15) .
Na1 O8 2.8265(16) 2_745
Na1 O9 2.4995(17) .
Na1 O12 2.7412(16) 2_655
O3 Na1 2.7235(17) 4_576
O4 Na1 2.7299(18) 4_576
O8 Na1 2.8265(16) 2_755
O12 Na1 2.7412(16) 2_645
N1 H1A 0.9000 .
N1 H1B 0.9000 .
N1 C1 1.4915(18) .
N1 C4 1.4979(19) .
N2 H2A 0.9000 .
N2 H2B 0.9000 .
N2 C2 1.4986(19) .
N2 C3 1.4949(19) .
C1 H1C 0.9800 .
C1 H1D 0.9800 .
C1 C2 1.506(2) .
C2 H2C 0.9800 .
C2 H2D 0.9800 .
C3 H3A 0.9800 .
C3 H3B 0.9800 .
C3 C4 1.507(2) .
C4 H4A 0.9800 .
C4 H4B 0.9800 .
